data_4515713
loop_
_publ_author_name
'Han, Yuxi'
'Zhang, Sutao'
'He, Jianghua'
'Zhang, Yuetao'

_publ_section_title
;
 Switchable C--H Silylation of Indoles Catalyzed by a Thermally Induced
 Frustrated Lewis Pair
;
_journal_issue 9
_journal_name_full 'ACS Catalysis'
_journal_page_first 8765
_journal_paper_doi 10.1021/acscatal.8b01847
_journal_volume 8
_journal_year 2018
_chemical_formula_moiety 'C22 H21 N Si'
_chemical_formula_sum 'C22 H21 N Si'
_chemical_formula_weight 327.49
_space_group_IT_number 2
_space_group_name_Hall '-P 1'
_space_group_name_H-M_alt 'P -1'
_symmetry_cell_setting triclinic
_symmetry_space_group_name_H-M 'P -1'
_atom_sites_solution_hydrogens geom
_atom_sites_solution_primary direct
_atom_sites_solution_secondary difmap
_audit_creation_method SHELXL-97
_cell_angle_alpha 67.6720(10)
_cell_angle_beta 88.2450(10)
_cell_angle_gamma 65.9490(10)
_cell_formula_units_Z 2
_cell_length_a 9.3329(6)
_cell_length_b 10.0874(6)
_cell_length_c 11.2200(7)
_cell_measurement_reflns_used 3924
_cell_measurement_temperature 296(2)
_cell_measurement_theta_max 28.38
_cell_measurement_theta_min 2.42
_cell_volume 882.58(10)
_computing_cell_refinement 'Bruker SMART'
_computing_data_collection 'Bruker SMART'
_computing_data_reduction 'Bruker SMART'
_computing_molecular_graphics SHELXP-97
_computing_publication_material SHELXP-97
_computing_structure_refinement 'SHELXL-97 (Sheldrick, 2008)'
_computing_structure_solution 'SHELXS-97 (Sheldrick, 2008)'
_diffrn_ambient_temperature 296(2)
_diffrn_measured_fraction_theta_full 0.989
_diffrn_measured_fraction_theta_max 0.989
_diffrn_measurement_device_type 'Bruker APEX-II CCD'
_diffrn_measurement_method '\f and \w scans'
_diffrn_radiation_monochromator graphite
_diffrn_radiation_source 'fine-focus sealed tube'
_diffrn_radiation_type MoK\a
_diffrn_radiation_wavelength 0.71073
_diffrn_reflns_av_R_equivalents 0.0107
_diffrn_reflns_av_sigmaI/netI 0.0204
_diffrn_reflns_limit_h_max 12
_diffrn_reflns_limit_h_min -12
_diffrn_reflns_limit_k_max 9
_diffrn_reflns_limit_k_min -13
_diffrn_reflns_limit_l_max 15
_diffrn_reflns_limit_l_min -14
_diffrn_reflns_number 6564
_diffrn_reflns_theta_full 28.38
_diffrn_reflns_theta_max 28.38
_diffrn_reflns_theta_min 2.42
_exptl_absorpt_coefficient_mu 0.135
_exptl_absorpt_correction_T_max 0.9648
_exptl_absorpt_correction_T_min 0.9128
_exptl_absorpt_correction_type empirical
_exptl_absorpt_process_details SADABS
_exptl_crystal_colour colourless
_exptl_crystal_density_diffrn 1.232
_exptl_crystal_density_method 'not measured'
_exptl_crystal_description block
_exptl_crystal_F_000 348
_exptl_crystal_size_max 0.26
_exptl_crystal_size_mid 0.24
_exptl_crystal_size_min 0.12
_refine_diff_density_max 0.416
_refine_diff_density_min -0.234
_refine_diff_density_rms 0.043
_refine_ls_extinction_method none
_refine_ls_goodness_of_fit_ref 1.016
_refine_ls_hydrogen_treatment mixed
_refine_ls_matrix_type full
_refine_ls_number_parameters 223
_refine_ls_number_reflns 4374
_refine_ls_number_restraints 0
_refine_ls_restrained_S_all 1.016
_refine_ls_R_factor_all 0.0417
_refine_ls_R_factor_gt 0.0354
_refine_ls_shift/su_max 0.001
_refine_ls_shift/su_mean 0.000
_refine_ls_structure_factor_coef Fsqd
_refine_ls_weighting_details 'calc w=1/[\s^2^(Fo^2^)+(0.0438P)^2^+0.3969P] where P=(Fo^2^+2Fc^2^)/3'
_refine_ls_weighting_scheme calc
_refine_ls_wR_factor_gt 0.0892
_refine_ls_wR_factor_ref 0.0930
_reflns_number_gt 3833
_reflns_number_total 4374
_reflns_threshold_expression >2sigma(I)
_cod_data_source_file cs8b01847_si_002.cif
_cod_data_source_block a
_cod_depositor_comments
;
The following automatic conversions were performed:

data item '_symmetry_cell_setting' value 'Triclinic' was changed to
'triclinic' in accordance with the
/home/data/users/saulius/crontab/automatic-downloads/current/ACS/lib/dictionaries/cif_core.dic
dictionary named 'cif_core.dic' version 2.4.2 last updated on
2011-04-26.

Automatic conversion script
Id: cif_fix_values 6909 2019-04-08 15:41:33Z antanas 
;
_cod_original_cell_volume 882.58(9)
_cod_original_sg_symbol_H-M 'P-1   '
_cod_database_code 4515713

loop_
_symmetry_equiv_pos_as_xyz
'x, y, z'
'-x, -y, -z'

loop_
_atom_site_label
_atom_site_type_symbol
_atom_site_fract_x
_atom_site_fract_y
_atom_site_fract_z
_atom_site_U_iso_or_equiv
_atom_site_adp_type
_atom_site_occupancy
_atom_site_symmetry_multiplicity
_atom_site_calc_flag
_atom_site_refinement_flags
Si1 Si 0.78856(4) 0.67436(4) 0.16217(3) 0.01684(9) Uani 1 1 d .
N1 N 0.39168(12) 0.67562(12) 0.02909(10) 0.0202(2) Uani 1 1 d .
C1 C 0.26628(15) 0.73238(17) -0.07611(13) 0.0266(3) Uani 1 1 d .
H1A H 0.2704 0.6446 -0.0931 0.040 Uiso 1 1 calc R
H1B H 0.2805 0.8080 -0.1532 0.040 Uiso 1 1 calc R
H1C H 0.1652 0.7819 -0.0514 0.040 Uiso 1 1 calc R
C2 C 0.51921(14) 0.71128(14) 0.01948(12) 0.0189(2) Uani 1 1 d .
H2 H 0.5376 0.7782 -0.0569 0.023 Uiso 1 1 calc R
C3 C 0.61742(13) 0.63538(13) 0.13740(11) 0.0176(2) Uani 1 1 d .
C4 C 0.58409(15) 0.43840(14) 0.35886(12) 0.0235(3) Uani 1 1 d .
C5 C 0.48055(18) 0.37254(16) 0.41353(14) 0.0311(3) Uani 1 1 d .
H6 H 0.5052 0.3030 0.5008 0.037 Uiso 1 1 calc R
C6 C 0.34014(19) 0.40725(18) 0.34171(15) 0.0346(3) Uani 1 1 d .
H7 H 0.2736 0.3616 0.3827 0.041 Uiso 1 1 calc R
C7 C 0.29883(17) 0.50761(17) 0.21170(14) 0.0286(3) Uani 1 1 d .
H8 H 0.2063 0.5302 0.1635 0.034 Uiso 1 1 calc R
C8 C 0.54276(14) 0.54436(13) 0.22669(12) 0.0185(2) Uani 1 1 d .
C9 C 0.40279(14) 0.57404(14) 0.15557(12) 0.0203(2) Uani 1 1 d .
C10 C 0.73776(16) 0.39336(17) 0.43571(13) 0.0307(3) Uani 1 1 d .
H10A H 0.7407 0.3300 0.5254 0.046 Uiso 1 1 calc R
H10B H 0.7462 0.4876 0.4290 0.046 Uiso 1 1 calc R
H10C H 0.8247 0.3337 0.4018 0.046 Uiso 1 1 calc R
C11 C 0.75087(14) 0.79060(14) 0.26550(11) 0.0181(2) Uani 1 1 d .
C12 C 0.59686(14) 0.89790(15) 0.26478(11) 0.0208(2) Uani 1 1 d .
H12 H 0.5119 0.9069 0.2161 0.025 Uiso 1 1 calc R
C13 C 0.56850(15) 0.99109(16) 0.33535(12) 0.0248(3) Uani 1 1 d .
H13 H 0.4655 1.0621 0.3331 0.030 Uiso 1 1 calc R
C14 C 0.69381(16) 0.97827(16) 0.40914(12) 0.0250(3) Uani 1 1 d .
H14 H 0.6751 1.0408 0.4562 0.030 Uiso 1 1 calc R
C15 C 0.84681(15) 0.87189(17) 0.41243(12) 0.0252(3) Uani 1 1 d .
H15 H 0.9310 0.8624 0.4624 0.030 Uiso 1 1 calc R
C16 C 0.87522(14) 0.77901(16) 0.34130(12) 0.0231(2) Uani 1 1 d .
H16 H 0.9786 0.7081 0.3442 0.028 Uiso 1 1 calc R
C17 C 0.82436(13) 0.79043(14) -0.00219(11) 0.0175(2) Uani 1 1 d .
C18 C 0.81173(15) 0.94408(15) -0.03766(13) 0.0227(2) Uani 1 1 d .
H18 H 0.7898 0.9890 0.0232 0.027 Uiso 1 1 calc R
C19 C 0.83121(16) 1.03080(16) -0.16190(14) 0.0282(3) Uani 1 1 d .
H19 H 0.8220 1.1328 -0.1836 0.034 Uiso 1 1 calc R
C20 C 0.86441(15) 0.96510(16) -0.25355(13) 0.0268(3) Uani 1 1 d .
H20 H 0.8766 1.0234 -0.3370 0.032 Uiso 1 1 calc R
C21 C 0.87941(15) 0.81238(16) -0.22060(12) 0.0252(3) Uani 1 1 d .
H21 H 0.9025 0.7677 -0.2816 0.030 Uiso 1 1 calc R
C22 C 0.85980(15) 0.72655(15) -0.09621(12) 0.0220(2) Uani 1 1 d .
H22 H 0.8705 0.6241 -0.0748 0.026 Uiso 1 1 calc R
H1 H 0.9271(17) 0.5353(18) 0.2226(14) 0.023(4) Uiso 1 1 d .

loop_
_atom_site_aniso_label
_atom_site_aniso_U_11
_atom_site_aniso_U_22
_atom_site_aniso_U_33
_atom_site_aniso_U_23
_atom_site_aniso_U_13
_atom_site_aniso_U_12
Si1 0.01348(15) 0.01748(16) 0.01821(16) -0.00593(12) 0.00231(11) -0.00653(12)
N1 0.0172(5) 0.0220(5) 0.0246(5) -0.0112(4) 0.0025(4) -0.0096(4)
C1 0.0203(6) 0.0309(7) 0.0319(7) -0.0170(6) -0.0008(5) -0.0097(5)
C2 0.0175(5) 0.0176(5) 0.0221(5) -0.0072(4) 0.0033(4) -0.0086(4)
C3 0.0159(5) 0.0158(5) 0.0204(5) -0.0064(4) 0.0037(4) -0.0070(4)
C4 0.0267(6) 0.0170(5) 0.0240(6) -0.0082(5) 0.0093(5) -0.0073(5)
C5 0.0428(8) 0.0239(6) 0.0287(7) -0.0095(5) 0.0173(6) -0.0182(6)
C6 0.0437(8) 0.0368(8) 0.0432(8) -0.0225(7) 0.0266(7) -0.0312(7)
C7 0.0285(7) 0.0343(7) 0.0405(7) -0.0241(6) 0.0158(6) -0.0221(6)
C8 0.0186(5) 0.0150(5) 0.0230(6) -0.0092(4) 0.0072(4) -0.0071(4)
C9 0.0207(6) 0.0195(6) 0.0268(6) -0.0135(5) 0.0083(5) -0.0107(5)
C10 0.0285(7) 0.0260(7) 0.0211(6) -0.0003(5) 0.0027(5) -0.0048(5)
C11 0.0178(5) 0.0200(5) 0.0151(5) -0.0047(4) 0.0035(4) -0.0091(4)
C12 0.0175(5) 0.0245(6) 0.0181(5) -0.0064(5) 0.0025(4) -0.0090(5)
C13 0.0214(6) 0.0259(6) 0.0216(6) -0.0085(5) 0.0058(5) -0.0061(5)
C14 0.0309(7) 0.0282(7) 0.0181(5) -0.0109(5) 0.0071(5) -0.0134(5)
C15 0.0242(6) 0.0341(7) 0.0203(6) -0.0109(5) 0.0015(5) -0.0150(5)
C16 0.0170(5) 0.0279(6) 0.0228(6) -0.0098(5) 0.0023(4) -0.0085(5)
C17 0.0131(5) 0.0186(5) 0.0205(5) -0.0067(4) 0.0025(4) -0.0074(4)
C18 0.0214(6) 0.0206(6) 0.0283(6) -0.0119(5) 0.0071(5) -0.0095(5)
C19 0.0288(7) 0.0188(6) 0.0338(7) -0.0066(5) 0.0082(5) -0.0111(5)
C20 0.0240(6) 0.0281(7) 0.0217(6) -0.0029(5) 0.0043(5) -0.0117(5)
C21 0.0258(6) 0.0312(7) 0.0214(6) -0.0119(5) 0.0051(5) -0.0137(5)
C22 0.0242(6) 0.0219(6) 0.0235(6) -0.0098(5) 0.0041(5) -0.0127(5)

loop_
_atom_type_symbol
_atom_type_description
_atom_type_scat_dispersion_real
_atom_type_scat_dispersion_imag
_atom_type_scat_source
C C 0.0033 0.0016 'International Tables Vol C Tables 4.2.6.8 and 6.1.1.4'
H H 0.0000 0.0000 'International Tables Vol C Tables 4.2.6.8 and 6.1.1.4'
N N 0.0061 0.0033 'International Tables Vol C Tables 4.2.6.8 and 6.1.1.4'
Si Si 0.0817 0.0704 'International Tables Vol C Tables 4.2.6.8 and 6.1.1.4'

loop_
_geom_angle_atom_site_label_1
_geom_angle_atom_site_label_2
_geom_angle_atom_site_label_3
_geom_angle
C3 Si1 C11 111.70(5)
C3 Si1 C17 107.78(5)
C11 Si1 C17 109.33(5)
C2 N1 C9 108.38(10)
C2 N1 C1 126.30(11)
C9 N1 C1 125.31(10)
N1 C2 C3 111.52(10)
C2 C3 C8 104.75(10)
C2 C3 Si1 122.46(9)
C8 C3 Si1 132.42(9)
C5 C4 C8 117.50(13)
C5 C4 C10 121.41(12)
C8 C4 C10 121.04(11)
C4 C5 C6 122.31(13)
C7 C6 C5 121.33(12)
C6 C7 C9 116.79(13)
C4 C8 C9 119.07(11)
C4 C8 C3 133.66(12)
C9 C8 C3 107.25(10)
N1 C9 C7 128.94(12)
N1 C9 C8 108.10(10)
C7 C9 C8 122.96(12)
C16 C11 C12 117.61(11)
C16 C11 Si1 121.52(9)
C12 C11 Si1 120.81(9)
C13 C12 C11 121.32(11)
C14 C13 C12 120.04(12)
C13 C14 C15 119.67(12)
C14 C15 C16 120.26(12)
C15 C16 C11 121.09(11)
C22 C17 C18 117.41(11)
C22 C17 Si1 120.27(9)
C18 C17 Si1 122.29(9)
C19 C18 C17 121.36(12)
C20 C19 C18 119.94(12)
C19 C20 C21 119.93(12)
C22 C21 C20 119.74(12)
C21 C22 C17 121.61(11)

loop_
_geom_bond_atom_site_label_1
_geom_bond_atom_site_label_2
_geom_bond_distance
Si1 C3 1.8453(12)
Si1 C11 1.8747(12)
Si1 C17 1.8772(12)
N1 C2 1.3673(15)
N1 C9 1.3755(16)
N1 C1 1.4546(16)
C2 C3 1.3818(16)
C3 C8 1.4533(15)
C4 C5 1.3888(18)
C4 C8 1.4089(17)
C4 C10 1.5012(19)
C5 C6 1.402(2)
C6 C7 1.377(2)
C7 C9 1.3996(17)
C8 C9 1.4129(17)
C11 C16 1.3993(17)
C11 C12 1.4013(16)
C12 C13 1.3894(18)
C13 C14 1.3873(18)
C14 C15 1.3843(19)
C15 C16 1.3920(18)
C17 C22 1.3996(16)
C17 C18 1.4000(17)
C18 C19 1.3889(18)
C19 C20 1.3869(19)
C20 C21 1.3871(19)
C21 C22 1.3879(17)
